data_4313713
loop_
_publ_author_name
'Vivienne P. Munk'
'Connie I. Diakos'
'Leanne T. Ellis'
'Ronald R. Fenton'
'Barbara A. Messerle'
'Trevor W. Hambley'

_publ_section_title
;
 Investigations into the Interactions between DNA and Conformationally
 Constrained Pyridylamineplatinum(II) Analogues of AMD473
;
_journal_name_full 'Inorganic Chemistry'
_journal_page_first 3582
_journal_page_last 3590
_journal_paper_doi 10.1021/ic0340231
_journal_volume 42
_journal_year 2003
_chemical_formula_moiety 'C7 H10 Cl2 N2 Pt '
_chemical_formula_sum 'C7 H10 Cl2 N2 Pt'
_chemical_formula_weight 388.17
_space_group_IT_number 18
_symmetry_cell_setting orthorhombic
_symmetry_Int_Tables_number 18
_symmetry_space_group_name_Hall 'P 2 2ab'
_symmetry_space_group_name_H-M 'P 21 21 2'
_audit_creation_date 19101-02-13
_audit_creation_method 'by teXsan v1.8'
_cell_angle_alpha 90
_cell_angle_beta 90
_cell_angle_gamma 90
_cell_formula_units_Z 4
_cell_length_a 6.9137(6)
_cell_length_b 14.975(1)
_cell_length_c 9.4432(9)
_cell_measurement_reflns_used 0
_cell_measurement_temperature 273.2
_cell_measurement_theta_max 0.0
_cell_measurement_theta_min 0.0
_cell_volume 977.68(14)
_computing_cell_refinement 'MSC/AFC Diffractometer Control'
_computing_data_collection 'MSC/AFC Diffractometer Control'
_computing_data_reduction 'teXsan (MSC, 1992-1997)'
_computing_publication_material 'teXsan (MSC, 1992-1997)'
_computing_structure_refinement 'teXsan (MSC, 1992-1997)'
_computing_structure_solution
;
SHELXS86 (Sheldrick, 1985)
;
_diffrn_ambient_temperature 273.2
_diffrn_measurement_device_type unknown
_diffrn_orient_matrix_UB_11 0.00000
_diffrn_orient_matrix_UB_12 0.00000
_diffrn_orient_matrix_UB_13 0.00000
_diffrn_orient_matrix_UB_21 0.00000
_diffrn_orient_matrix_UB_22 0.00000
_diffrn_orient_matrix_UB_23 0.00000
_diffrn_orient_matrix_UB_31 0.00000
_diffrn_orient_matrix_UB_32 0.00000
_diffrn_orient_matrix_UB_33 0.00000
_diffrn_radiation_detector 'scintillation counter'
_diffrn_radiation_monochromator graphite
_diffrn_radiation_source 'X-ray tube'
_diffrn_radiation_type 'Mo K\a'
_diffrn_radiation_wavelength 0.7107
_diffrn_reflns_av_R_equivalents 0.04086
_diffrn_reflns_av_sigmaI/netI 0.050
_diffrn_reflns_limit_h_max 9
_diffrn_reflns_limit_h_min -8
_diffrn_reflns_limit_k_max 19
_diffrn_reflns_limit_k_min -19
_diffrn_reflns_limit_l_max 12
_diffrn_reflns_limit_l_min -12
_diffrn_reflns_number 8671
_diffrn_reflns_reduction_process 'Lp corrections applied'
_diffrn_reflns_theta_max 28.21
_diffrn_reflns_theta_min 1.36
_diffrn_standards_decay_% 0.00
_diffrn_standards_interval_count 0
_diffrn_standards_number 0
_exptl_absorpt_coefficient_mu 0.000
_exptl_absorpt_correction_type none
_exptl_crystal_colour unknown
_exptl_crystal_density_diffrn 2.637
_exptl_crystal_density_meas ?
_exptl_crystal_description unknown
_exptl_crystal_F_000 712.00
_exptl_crystal_size_max 0.00
_exptl_crystal_size_mid 0.00
_exptl_crystal_size_min 0.00
_refine_diff_density_max 1.47
_refine_diff_density_min -1.07
_refine_ls_extinction_coef 0.00000065(5)
_refine_ls_extinction_expression 'equ(3) Acta Cryst.(1968) A24, p213.'
_refine_ls_extinction_method 'Zachariasen (1967)'
_refine_ls_goodness_of_fit_all 1.654
_refine_ls_goodness_of_fit_ref 1.666
_refine_ls_hydrogen_treatment noref
_refine_ls_matrix_type full
_refine_ls_number_constraints 0
_refine_ls_number_parameters 110
_refine_ls_number_reflns 3265
_refine_ls_number_restraints 0
_refine_ls_R_factor_all 0.0281
_refine_ls_R_factor_gt 0.0277
_refine_ls_shift/su_max 0.0019
_refine_ls_shift/su_mean 0.0346
_refine_ls_structure_factor_coef F
_refine_ls_weighting_details 'w = 1/[\s^2^(Fo)]'
_refine_ls_weighting_scheme sigma
_refine_ls_wR_factor_all 0.0393
_refine_ls_wR_factor_ref 0.0392
_reflns_number_gt 3265
_reflns_number_total 1399
_reflns_threshold_expression I>2.50\s(I)
_cod_data_source_file ic0340231si20030111_074232.cif
_cod_data_source_block twh368_in_P2(1)22(1)
_cod_depositor_comments
;
The following automatic conversions were performed:

'_exptl_crystal_density_meas' value 'not measured' was changed to '?'
- the value is perceived as not measured.

Automatic conversion script
Id: cif_fix_values 3008 2015-01-20 13:52:24Z robertas 
;
_cod_original_cell_volume 977.7(1)
_cod_original_sg_symbol_H-M 'P 21 21 2 '
_cod_original_formula_sum 'C7 H10 Cl2 N2 Pt '
_cod_database_code 4313713

loop_
_symmetry_equiv_pos_as_xyz
'   +x,   +y,   +z'
'   -x,   -y,   +z'
'1/2+x,1/2-y,   -z'
'1/2-x,1/2+y,   -z'

loop_
_atom_site_label
_atom_site_fract_x
_atom_site_fract_y
_atom_site_fract_z
_atom_site_U_iso_or_equiv
_atom_site_occupancy
_atom_site_refinement_flags
_atom_site_adp_type
_atom_site_calc_flag
_atom_site_calc_attached_atom
Pt(1) -0.21112(3) -0.22483(1) -0.50886(2) 0.02769(7) 1.000 . Uani d ?
Cl(1) -0.2061(4) -0.0926(1) -0.6362(2) 0.0497(5) 1.000 . Uani d ?
Cl(2) -0.2059(3) -0.3086(1) -0.7133(2) 0.0438(5) 1.000 . Uani d ?
N(1) -0.2177(9) -0.1649(4) -0.3165(5) 0.029(1) 1.000 . Uani d ?
N(2) -0.215(1) -0.3371(4) -0.3884(5) 0.037(1) 1.000 . Uani d ?
C(1) -0.197(1) -0.2209(4) -0.2062(6) 0.030(1) 1.000 . Uani d ?
C(2) -0.205(1) -0.1896(5) -0.0696(8) 0.045(2) 1.000 . Uani d ?
C(3) -0.231(1) -0.0997(6) -0.0473(8) 0.054(2) 1.000 . Uani d ?
C(4) -0.249(1) -0.0439(5) -0.160(1) 0.055(3) 1.000 . Uani d ?
C(5) -0.238(2) -0.0771(5) -0.2934(8) 0.053(2) 1.000 . Uani d ?
C(6) -0.154(1) -0.3141(5) -0.2412(7) 0.041(2) 1.000 . Uani d ?
C(7) -0.226(2) -0.3854(5) -0.1362(7) 0.053(2) 1.000 . Uani d ?
H(1) -0.1293 -0.3800 -0.4272 0.044 1.000 . Uiso c ?
H(2) -0.3428 -0.3609 -0.3867 0.044 1.000 . Uiso c ?
H(3) -0.1930 -0.2294 0.0082 0.054 1.000 . Uiso c ?
H(4) -0.2368 -0.0768 0.0465 0.065 1.000 . Uiso c ?
H(5) -0.2688 0.0181 -0.1448 0.066 1.000 . Uiso c ?
H(6) -0.2449 -0.0374 -0.3717 0.063 1.000 . Uiso c ?
H(7) -0.0167 -0.3188 -0.2408 0.049 1.000 . Uiso c ?
H(8) -0.3634 -0.3881 -0.1394 0.064 1.000 . Uiso c ?
H(9) -0.1858 -0.3701 -0.0431 0.064 1.000 . Uiso c ?
H(10) -0.1741 -0.4419 -0.1613 0.064 1.000 . Uiso c ?

loop_
_atom_site_aniso_label
_atom_site_aniso_U_11
_atom_site_aniso_U_22
_atom_site_aniso_U_33
_atom_site_aniso_U_12
_atom_site_aniso_U_13
_atom_site_aniso_U_23
Pt(1) 0.0285(1) 0.0314(1) 0.0231(1) -0.00060(9) -0.0008(1) 0.0025(1)
Cl(1) 0.064(1) 0.045(1) 0.0401(9) -0.012(1) -0.007(1) 0.0169(8)
Cl(2) 0.0460(9) 0.055(1) 0.0302(8) 0.009(1) -0.0058(9) -0.0069(7)
N(1) 0.034(3) 0.027(2) 0.027(2) -0.003(2) -0.003(2) 0.004(2)
N(2) 0.052(3) 0.027(3) 0.030(3) 0.003(3) 0.010(3) -0.001(2)
C(1) 0.027(3) 0.033(3) 0.030(3) 0.004(3) -0.002(2) 0.008(3)
C(2) 0.052(4) 0.045(4) 0.037(4) -0.003(4) -0.006(4) 0.000(3)
C(3) 0.070(6) 0.048(5) 0.045(4) 0.012(4) 0.002(4) -0.009(3)
C(4) 0.071(7) 0.032(3) 0.063(5) 0.000(4) -0.010(4) -0.017(4)
C(5) 0.082(7) 0.026(3) 0.050(4) 0.011(4) -0.008(5) 0.002(3)
C(6) 0.042(4) 0.049(4) 0.031(3) -0.001(3) -0.005(3) 0.011(3)
C(7) 0.082(6) 0.038(4) 0.040(4) -0.007(4) 0.004(4) 0.011(3)

loop_
_atom_type_symbol
_atom_type_oxidation_number
_atom_type_number_in_cell
_atom_type_scat_dispersion_real
_atom_type_scat_dispersion_imag
_atom_type_scat_source
C 0 28 0.002 0.002
;International Tables for Crystallography
(1992, Vol. C, Tables 4.2.6.8 and 6.1.1.1)
;
H 0 40 0.000 0.000
;International Tables for Crystallography
(1992, Vol. C, Table 6.1.1.2)
;
N 0 8 0.004 0.003
;International Tables for Crystallography
(1992, Vol. C, Tables 4.2.6.8 and 6.1.1.1)
;
Cl 0 8 0.132 0.159
;International Tables for Crystallography
(1992, Vol. C, Tables 4.2.6.8 and 6.1.1.1)
;
Pt 0 4 -2.352 8.388
;International Tables for Crystallography
(1992, Vol. C, Tables 4.2.6.8 and 6.1.1.1)
;

loop_
_geom_angle_atom_site_label_1
_geom_angle_atom_site_label_2
_geom_angle_atom_site_label_3
_geom_angle
_geom_angle_site_symmetry_1
_geom_angle_site_symmetry_2
_geom_angle_site_symmetry_3
_geom_angle_publ_flag
Cl(1) Pt(1) Cl(2) 91.72(7) . . . yes
Cl(1) Pt(1) N(1) 95.0(1) . . . yes
Cl(1) Pt(1) N(2) 177.2(1) . . . yes
Cl(2) Pt(1) N(1) 173.3(1) . . . yes
Cl(2) Pt(1) N(2) 91.1(2) . . . yes
N(1) Pt(1) N(2) 82.2(2) . . . yes
Pt(1) N(1) C(1) 114.6(4) . . . yes
Pt(1) N(1) C(5) 125.7(5) . . . yes
C(1) N(1) C(5) 119.8(6) . . . yes
Pt(1) N(2) C(6) 109.1(4) . . . yes
Pt(1) N(2) H(1) 109.6 . . . no
Pt(1) N(2) H(2) 109.4 . . . no
C(6) N(2) H(1) 109.7 . . . no
C(6) N(2) H(2) 109.5 . . . no
H(1) N(2) H(2) 109.5 . . . no
N(1) C(1) C(2) 120.6(6) . . . yes
N(1) C(1) C(6) 116.2(5) . . . yes
C(2) C(1) C(6) 123.0(6) . . . yes
C(1) C(2) C(3) 118.9(7) . . . yes
C(1) C(2) H(3) 120.4 . . . no
C(3) C(2) H(3) 120.6 . . . no
C(2) C(3) C(4) 119.7(7) . . . yes
C(2) C(3) H(4) 120.2 . . . no
C(4) C(3) H(4) 120.1 . . . no
C(3) C(4) C(5) 119.8(7) . . . yes
C(3) C(4) H(5) 120.1 . . . no
C(5) C(4) H(5) 120.0 . . . no
N(1) C(5) C(4) 121.0(7) . . . yes
N(1) C(5) H(6) 119.4 . . . no
C(4) C(5) H(6) 119.5 . . . no
N(2) C(6) C(1) 111.7(6) . . . yes
N(2) C(6) C(7) 110.3(6) . . . yes
N(2) C(6) H(7) 105.9 . . . no
C(1) C(6) C(7) 116.7(6) . . . yes
C(1) C(6) H(7) 105.7 . . . no
C(7) C(6) H(7) 105.7 . . . no
C(6) C(7) H(8) 109.4 . . . no
C(6) C(7) H(9) 109.5 . . . no
C(6) C(7) H(10) 109.5 . . . no
H(8) C(7) H(9) 109.4 . . . no
H(8) C(7) H(10) 109.5 . . . no
H(9) C(7) H(10) 109.6 . . . no

loop_
_geom_bond_atom_site_label_1
_geom_bond_atom_site_label_2
_geom_bond_distance
_geom_bond_site_symmetry_1
_geom_bond_site_symmetry_2
_geom_bond_publ_flag
Pt(1) Cl(1) 2.318(2) . . yes
Pt(1) Cl(2) 2.302(2) . . yes
Pt(1) N(1) 2.026(5) . . yes
Pt(1) N(2) 2.030(5) . . yes
N(1) C(1) 1.345(7) . . yes
N(1) C(5) 1.341(9) . . yes
N(2) C(6) 1.495(9) . . yes
N(2) H(1) 0.95 . . no
N(2) H(2) 0.95 . . no
C(1) C(2) 1.374(9) . . yes
C(1) C(6) 1.47(1) . . yes
C(2) C(3) 1.37(1) . . yes
C(2) H(3) 0.95 . . no
C(3) C(4) 1.36(1) . . yes
C(3) H(4) 0.95 . . no
C(4) C(5) 1.36(1) . . yes
C(4) H(5) 0.95 . . no
C(5) H(6) 0.95 . . no
C(6) C(7) 1.540(9) . . yes
C(6) H(7) 0.95 . . no
C(7) H(8) 0.95 . . no
C(7) H(9) 0.95 . . no
C(7) H(10) 0.95 . . no

loop_
_geom_contact_atom_site_label_1
_geom_contact_atom_site_label_2
_geom_contact_distance
_geom_contact_site_symmetry_1
_geom_contact_site_symmetry_2
_geom_contact_publ_flag
Pt(1) Pt(1) 3.5420(3) . 3_544 no
Pt(1) Pt(1) 3.5420(3) . 3_444 no
Cl(1) N(2) 3.560(7) . 3_544 no
Cl(1) C(6) 3.587(8) . 3_444 no
Cl(2) N(1) 3.411(6) . 3_544 no
Cl(2) C(1) 3.505(7) . 3_444 no
Cl(2) N(1) 3.572(6) . 3_444 no

loop_
_geom_torsion_atom_site_label_1
_geom_torsion_atom_site_label_2
_geom_torsion_atom_site_label_3
_geom_torsion_atom_site_label_4
_geom_torsion_site_symmetry_1
_geom_torsion_site_symmetry_2
_geom_torsion_site_symmetry_3
_geom_torsion_site_symmetry_4
_geom_torsion
_geom_torsion_publ_flag
Pt(1) N(1) C(1) C(2) . . . . -177.7(6) no
Pt(1) N(1) C(1) C(6) . . . . 5.8(8) no
Pt(1) N(1) C(5) C(4) . . . . 177.2(7) no
Pt(1) N(2) C(6) C(1) . . . . 27.2(7) no
Pt(1) N(2) C(6) C(7) . . . . 158.7(6) no
Cl(1) Pt(1) N(1) C(1) . . . . -171.9(5) no
Cl(1) Pt(1) N(1) C(5) . . . . 7.2(8) no
Cl(1) Pt(1) N(2) C(6) . . . . -18(5) no
Cl(2) Pt(1) N(1) C(1) . . . . 11(2) no
Cl(2) Pt(1) N(1) C(5) . . . . -170(1) no
Cl(2) Pt(1) N(2) C(6) . . . . 161.2(5) no
N(1) Pt(1) N(2) C(6) . . . . -19.1(5) no
N(1) C(1) C(2) C(3) . . . . -1(1) no
N(1) C(1) C(6) N(2) . . . . -22.2(9) no
N(1) C(1) C(6) C(7) . . . . -150.4(7) no
N(1) C(5) C(4) C(3) . . . . 3(2) no
N(2) Pt(1) N(1) C(1) . . . . 8.1(5) no
N(2) Pt(1) N(1) C(5) . . . . -172.8(8) no
N(2) C(6) C(1) C(2) . . . . 161.4(7) no
C(1) N(1) C(5) C(4) . . . . -4(1) no
C(1) C(2) C(3) C(4) . . . . 0(1) no
C(2) C(1) N(1) C(5) . . . . 3(1) no
C(2) C(1) C(6) C(7) . . . . 33(1) no
C(2) C(3) C(4) C(5) . . . . -1(2) no
C(3) C(2) C(1) C(6) . . . . 174.9(8) no
C(5) N(1) C(1) C(6) . . . . -173.4(8) no
